data_7717790
loop_
_publ_author_name
'Geppert, Marcel'
'M\"uller, Michelle'
'Linseis, Michael'
'Winter, Rainer R.F.'

_publ_section_title
;
 Room-temperature phosphorescence and static excimer excitation of
 pyrene-modified (NCN) pincer bismuth complexes
;
_journal_name_full 'Dalton Transactions'
_journal_paper_doi 10.1039/D4DT03304C
_journal_year 2025
_chemical_formula_moiety 'C44 H37 Bi N2, 1.5(C H2 Cl2)'
_chemical_formula_sum 'C45.5 H40 Bi Cl3 N2'
_chemical_formula_weight 930.12
_space_group_crystal_system monoclinic
_space_group_IT_number 14
_space_group_name_Hall '-P 2yn'
_space_group_name_H-M_alt 'P 1 21/n 1'
_atom_sites_solution_hydrogens geom
_atom_sites_solution_primary iterative
_audit_creation_date 2024-08-08
_audit_creation_method
;
Olex2 1.5
(compiled 2024.02.16 svn.r378c4104 for OlexSys, GUI svn.r6928)
;
_audit_update_record
;
2024-08-12 deposited with the CCDC.	2025-01-08 downloaded from the CCDC.
;
_cell_angle_alpha 90
_cell_angle_beta 114.972(3)
_cell_angle_gamma 90
_cell_formula_units_Z 4
_cell_length_a 14.0114(6)
_cell_length_b 20.1875(8)
_cell_length_c 15.1534(6)
_cell_measurement_reflns_used 22959
_cell_measurement_temperature 100
_cell_measurement_theta_max 27.91
_cell_measurement_theta_min 1.89
_cell_volume 3885.5(3)
_computing_cell_refinement
;
X-Area Recipe 1.33.0.0 (STOE, 2015)
;
_computing_data_collection
;
X-Area WinXpose 2.0.22.0 (STOE, 2016)
;
_computing_data_reduction
;
X-Area Integrate 1.74.2.0 (STOE, 2018)
X-Area LANA 1.75.3.0 (STOE, 2018)
;
_computing_molecular_graphics 'Olex2 1.5 (Dolomanov et al., 2009)'
_computing_publication_material 'Olex2 1.5 (Dolomanov et al., 2009)'
_computing_structure_refinement 'SHELXL 2018/3 (Sheldrick, 2015)'
_computing_structure_solution 'olex2.solve 1.5 (Bourhis et al., 2015)'
_diffrn_ambient_temperature 100
_diffrn_detector 'image plate (34 cm diameter)'
_diffrn_detector_area_resol_mean 6.67
_diffrn_detector_type 'STOE Imaging Plate'
_diffrn_measured_fraction_theta_full 0.997
_diffrn_measured_fraction_theta_max 0.997
_diffrn_measurement_details
;
 153 frames, detector distance = 80 mm
;
_diffrn_measurement_device '2-circle diffractometer'
_diffrn_measurement_device_type 'STOE IPDS 2T'
_diffrn_measurement_method 'rotation method, \w scans'
_diffrn_radiation_collimation '0.5 mm diameter, monocapillary'
_diffrn_radiation_monochromator 'plane graphite'
_diffrn_radiation_polarisn_norm 0
_diffrn_radiation_probe x-ray
_diffrn_radiation_type 'Mo K\a'
_diffrn_radiation_wavelength 0.71073
_diffrn_reflns_av_R_equivalents 0.0453
_diffrn_reflns_av_unetI/netI 0.0569
_diffrn_reflns_Laue_measured_fraction_full 0.997
_diffrn_reflns_Laue_measured_fraction_max 0.997
_diffrn_reflns_limit_h_max 16
_diffrn_reflns_limit_h_min -16
_diffrn_reflns_limit_k_max 24
_diffrn_reflns_limit_k_min -24
_diffrn_reflns_limit_l_max 18
_diffrn_reflns_limit_l_min -18
_diffrn_reflns_number 16241
_diffrn_reflns_point_group_measured_fraction_full 0.997
_diffrn_reflns_point_group_measured_fraction_max 0.997
_diffrn_reflns_theta_full 25.242
_diffrn_reflns_theta_max 25.250
_diffrn_reflns_theta_min 2.504
_diffrn_source 'Sealed Mo X-ray tube, 12 x 0.4 mm long-fine focus'
_diffrn_source_current 40
_diffrn_source_power 2.000
_diffrn_source_voltage 50
_exptl_absorpt_coefficient_mu 4.779
_exptl_absorpt_correction_T_max 0.3543
_exptl_absorpt_correction_T_min 0.2321
_exptl_absorpt_correction_type multi-scan
_exptl_absorpt_process_details
;
STOE X-Red32, absorption correction by Gaussian integration, analogous to
P. Coppens, "The Evaluation of Absorption and Extinction in Single-Crystal
Structure Analysis", published in: F. R. Ahmed (Editor), "Crystallographic
Computing", Munksgaard, Copenhagen (1970), 255 - 270. Afterwards scaling of
reflection intensities was performed within STOE LANA. J. Koziskova, F. Hahn,
J. Richter, J. Kozisek, Acta Chimica Slovaca, vol. 9, no. 2, 2016, pp. 136-140.
;
_exptl_crystal_colour colourless
_exptl_crystal_colour_primary colourless
_exptl_crystal_density_diffrn 1.590
_exptl_crystal_density_method 'not measured'
_exptl_crystal_description prism
_exptl_crystal_F_000 1844
_exptl_crystal_preparation Luminescent
_exptl_crystal_recrystallization_method 'Re-crystallisation from solvent: dichloromethane, pentane'
_exptl_crystal_size_max 0.25
_exptl_crystal_size_mid 0.2
_exptl_crystal_size_min 0.075
_refine_diff_density_max 1.625
_refine_diff_density_min -1.932
_refine_diff_density_rms 0.241
_refine_ls_extinction_method none
_refine_ls_goodness_of_fit_ref 1.205
_refine_ls_hydrogen_treatment constr
_refine_ls_matrix_type full
_refine_ls_number_parameters 482
_refine_ls_number_reflns 7021
_refine_ls_number_restraints 36
_refine_ls_restrained_S_all 1.202
_refine_ls_R_factor_all 0.1136
_refine_ls_R_factor_gt 0.0815
_refine_ls_shift/su_max 0.000
_refine_ls_shift/su_mean 0.000
_refine_ls_structure_factor_coef Fsqd
_refine_ls_weighting_details 'w=1/[\s^2^(Fo^2^)+(0.0217P)^2^+154.7005P] where P=(Fo^2^+2Fc^2^)/3'
_refine_ls_weighting_scheme calc
_refine_ls_wR_factor_gt 0.1939
_refine_ls_wR_factor_ref 0.2091
_reflns_d_resolution_high 0.765
_reflns_d_resolution_low 8.134
_reflns_Friedel_coverage 0.000
_reflns_limit_h_max 18
_reflns_limit_h_min -18
_reflns_limit_k_max 26
_reflns_limit_k_min -26
_reflns_limit_l_max 19
_reflns_limit_l_min -19
_reflns_number_gt 5268
_reflns_number_total 7021
_reflns_threshold_expression 'I > 2\s(I)'
_cod_data_source_file d4dt03304c2.cif
_cod_data_source_block mg19
_cod_original_formula_sum 'C45.50 H40 Bi Cl3 N2'
_cod_database_code 7717790
_shelx_shelxl_version_number 2018/3
_shelx_space_group_comment
;
The symmetry employed for this shelxl refinement is uniquely defined
by the following loop, which should always be used as a source of
symmetry information in preference to the above space-group names.
They are only intended as comments.
;
_shelx_estimated_absorpt_t_max 0.716
_shelx_estimated_absorpt_t_min 0.381
_olex2_refinement_description
;
1. Rigid body (RIGU) restrains
 C1, C2, C3, C4, C5, C6
 with sigma for 1-2 distances of 0.002 and sigma for 1-3 distances of 0.002
2. Others
 Fixed Sof: Cl1(0.5) Cl2(0.5) C45(0.5) H45A(0.5) H45B(0.5)
3.a Secondary CH2 refined with riding coordinates:
 C10(H10A,H10B), C7(H7A,H7B), C46(H46A,H46B), C45(H45A,H45B)
3.b Aromatic/amide H refined with riding coordinates:
 C31(H31), C24(H24), C34(H34), C14(H14), C25(H25), C30(H30), C40(H40),
 C22(H22), C41(H41), C18(H18), C4(H4), C36(H36), C15(H15), C5(H5), C17(H17),
 C33(H33), C38(H38), C37(H37), C21(H21), C3(H3), C20(H20)
3.c Idealised Me refined as rotating group:
 C8(H8A,H8B,H8C), C12(H12A,H12B,H12C), C9(H9A,H9B,H9C), C11(H11A,H11B,H11C)
;
_olex2_submission_special_instructions 'No special instructions were received'

loop_
_space_group_symop_operation_xyz
'x, y, z'
'-x+1/2, y+1/2, -z+1/2'
'-x, -y, -z'
'x-1/2, -y-1/2, z-1/2'

loop_
_symmetry_equiv_pos_as_xyz
x,y,z
1/2-x,1/2+y,1/2-z
-x,-y,-z
1/2+x,1/2-y,1/2+z

loop_
_atom_site_label
_atom_site_type_symbol
_atom_site_fract_x
_atom_site_fract_y
_atom_site_fract_z
_atom_site_U_iso_or_equiv
_atom_site_adp_type
_atom_site_occupancy
_atom_site_site_symmetry_order
_atom_site_calc_flag
_atom_site_refinement_flags_posn
_atom_site_refinement_flags_adp
_atom_site_refinement_flags_occupancy
_atom_site_disorder_assembly
_atom_site_disorder_group
Bi1 Bi 0.24370(5) 0.32597(3) 0.43628(4) 0.03026(19) Uani 1 1 d . . . . .
Cl4 Cl 0.4243(4) 0.4423(3) 1.0834(4) 0.0585(13) Uani 1 1 d . . . . .
Cl3 Cl 0.3537(4) 0.3638(2) 0.9047(4) 0.0508(12) Uani 1 1 d . . . . .
Cl1 Cl 0.4052(9) -0.0665(5) 0.6023(10) 0.069(3) Uani 0.5 1 d . . P A -1
N1 N 0.3532(11) 0.4187(7) 0.3610(10) 0.036(3) Uani 1 1 d . . . . .
Cl2 Cl 0.4706(13) 0.0606(7) 0.5577(10) 0.093(4) Uani 0.5 1 d . . P A -1
C13 C 0.4051(11) 0.3472(7) 0.5671(11) 0.026(3) Uani 1 1 d . . . . .
N2 N 0.0241(11) 0.3254(8) 0.3417(11) 0.043(3) Uani 1 1 d . . . . .
C8 C 0.2847(14) 0.4300(10) 0.2589(12) 0.046(5) Uani 1 1 d . . . . .
H8A H 0.307884 0.468567 0.236462 0.069 Uiso 1 1 calc R U . . .
H8B H 0.213800 0.436551 0.251353 0.069 Uiso 1 1 calc R U . . .
H8C H 0.287102 0.392201 0.221343 0.069 Uiso 1 1 calc R U . . .
C42 C 0.1987(12) 0.2291(8) 0.5852(12) 0.031(3) Uani 1 1 d . . . . .
C28 C 0.6859(13) 0.2938(8) 0.6602(12) 0.034(4) Uani 1 1 d . . . . .
C27 C 0.5934(11) 0.3245(8) 0.6537(10) 0.030(3) Uani 1 1 d . . . . .
C29 C 0.1960(11) 0.2968(8) 0.5571(11) 0.032(4) Uani 1 1 d . . . . .
C32 C 0.1642(12) 0.2584(9) 0.7249(13) 0.035(4) Uani 1 1 d . . . . .
C31 C 0.1517(11) 0.3265(8) 0.6902(11) 0.031(3) Uani 1 1 d . . . . .
H31 H 0.129128 0.359122 0.720459 0.037 Uiso 1 1 calc R U . . .
C24 C 0.5807(13) 0.2294(8) 0.5155(12) 0.036(4) Uani 1 1 d . . . . .
H24 H 0.575683 0.197431 0.469530 0.044 Uiso 1 1 calc R U . . .
C2 C 0.2405(12) 0.4851(7) 0.4178(10) 0.028(3) Uani 1 1 d . . . . .
C34 C 0.1716(12) 0.1744(10) 0.8437(12) 0.042(4) Uani 1 1 d . . . . .
H34 H 0.163658 0.162849 0.899597 0.051 Uiso 1 1 calc R U . . .
C19 C 0.7861(12) 0.3098(8) 0.7363(11) 0.036(4) Uani 1 1 d . . . . .
C14 C 0.4136(13) 0.3909(8) 0.6366(12) 0.036(4) Uani 1 1 d . . . . .
H14 H 0.352995 0.412386 0.632217 0.044 Uiso 1 1 calc R U . . .
C25 C 0.4920(13) 0.2586(8) 0.5080(12) 0.034(4) Uani 1 1 d . . . . .
H25 H 0.427427 0.245623 0.459578 0.040 Uiso 1 1 calc R U . . .
C30 C 0.1728(12) 0.3417(7) 0.6151(12) 0.034(4) Uani 1 1 d . . . . .
H30 H 0.171939 0.386362 0.599714 0.041 Uiso 1 1 calc R U . . .
C40 C 0.2284(12) 0.1125(8) 0.5580(12) 0.035(4) Uani 1 1 d . . . . .
H40 H 0.241682 0.081050 0.519842 0.042 Uiso 1 1 calc R U . . .
C43 C 0.1865(12) 0.2116(8) 0.6696(11) 0.032(4) Uani 1 1 d . . . . .
C22 C 0.7736(14) 0.2162(10) 0.5933(14) 0.047(5) Uani 1 1 d . . . . .
H22 H 0.769649 0.185725 0.545776 0.057 Uiso 1 1 calc R U . . .
C1 C 0.1793(12) 0.4306(7) 0.4200(11) 0.030(3) Uani 1 1 d . . . . .
C41 C 0.2185(11) 0.1767(8) 0.5305(11) 0.034(3) Uani 1 1 d . . . . .
H41 H 0.224793 0.187631 0.473520 0.041 Uiso 1 1 calc R U . . .
C10 C -0.0011(14) 0.3838(9) 0.3895(14) 0.043(4) Uani 1 1 d . . . . .
H10A H 0.004117 0.370730 0.453031 0.052 Uiso 1 1 calc R U . . .
H10B H -0.073015 0.397825 0.350547 0.052 Uiso 1 1 calc R U . . .
C18 C 0.7899(13) 0.3572(9) 0.8073(12) 0.039(4) Uani 1 1 d . . . . .
H18 H 0.854045 0.367544 0.858585 0.047 Uiso 1 1 calc R U . . .
C6 C 0.0734(12) 0.4417(8) 0.4013(12) 0.033(3) Uani 1 1 d . . . . .
C4 C 0.0994(14) 0.5586(9) 0.4004(12) 0.041(3) Uani 1 1 d . . . . .
H4 H 0.075259 0.601368 0.401407 0.050 Uiso 1 1 calc R U . . .
C35 C 0.1929(12) 0.1265(9) 0.7902(12) 0.036(4) Uani 1 1 d . . . . .
C36 C 0.2037(13) 0.0591(9) 0.8190(12) 0.041(4) Uani 1 1 d . . . . .
H36 H 0.199506 0.046493 0.876310 0.049 Uiso 1 1 calc R U . . .
C23 C 0.6841(14) 0.2445(8) 0.5907(13) 0.038(4) Uani 1 1 d . . . . .
C26 C 0.4972(12) 0.3117(8) 0.5770(10) 0.032(4) Uani 1 1 d . . . . .
C15 C 0.5105(13) 0.4062(8) 0.7167(12) 0.036(4) Uani 1 1 d . . . . .
H15 H 0.513542 0.437332 0.763003 0.043 Uiso 1 1 calc R U . . .
C39 C 0.2188(12) 0.0912(8) 0.6452(11) 0.033(4) Uani 1 1 d . . . . .
C5 C 0.0360(14) 0.5049(8) 0.3940(13) 0.041(4) Uani 1 1 d . . . . .
H5 H -0.033295 0.511798 0.384616 0.049 Uiso 1 1 calc R U . . .
C17 C 0.7027(13) 0.3867(9) 0.8008(12) 0.041(4) Uani 1 1 d . . . . .
H17 H 0.707731 0.417577 0.848151 0.049 Uiso 1 1 calc R U . . .
C44 C 0.1995(11) 0.1435(8) 0.7007(11) 0.034(4) Uani 1 1 d . . . . .
C33 C 0.1618(13) 0.2408(10) 0.8140(13) 0.044(4) Uani 1 1 d . . . . .
H33 H 0.153560 0.273557 0.853474 0.052 Uiso 1 1 calc R U . . .
C38 C 0.2303(12) 0.0292(9) 0.6781(12) 0.040(4) Uani 1 1 d . . . . .
H38 H 0.245593 -0.003882 0.643321 0.048 Uiso 1 1 calc R U . . .
C12 C -0.0284(15) 0.2663(10) 0.3530(17) 0.062(6) Uani 1 1 d . . . . .
H12A H -0.011816 0.229682 0.321593 0.093 Uiso 1 1 calc R U . . .
H12B H -0.103191 0.273364 0.324005 0.093 Uiso 1 1 calc R U . . .
H12C H -0.005111 0.256699 0.421039 0.093 Uiso 1 1 calc R U . . .
C16 C 0.6007(13) 0.3733(8) 0.7241(12) 0.037(4) Uani 1 1 d . . . . .
C37 C 0.2205(14) 0.0127(10) 0.7608(14) 0.047(5) Uani 1 1 d . . . . .
H37 H 0.225396 -0.031676 0.778617 0.056 Uiso 1 1 calc R U . . .
C9 C 0.4590(13) 0.4075(9) 0.3711(14) 0.042(4) Uani 1 1 d . . . . .
H9A H 0.459266 0.370788 0.330828 0.063 Uiso 1 1 calc R U . . .
H9B H 0.504082 0.397678 0.437812 0.063 Uiso 1 1 calc R U . . .
H9C H 0.484050 0.446434 0.351241 0.063 Uiso 1 1 calc R U . . .
C7 C 0.3490(14) 0.4765(8) 0.4199(12) 0.038(4) Uani 1 1 d . . . . .
H7A H 0.367592 0.516294 0.394798 0.045 Uiso 1 1 calc R U . . .
H7B H 0.400235 0.470586 0.486673 0.045 Uiso 1 1 calc R U . . .
C21 C 0.8726(14) 0.2332(9) 0.6684(13) 0.045(4) Uani 1 1 d . . . . .
H21 H 0.933720 0.213930 0.670356 0.054 Uiso 1 1 calc R U . . .
C11 C 0.0020(14) 0.3400(10) 0.2414(15) 0.062(6) Uani 1 1 d . . . . .
H11A H 0.052909 0.371115 0.239430 0.093 Uiso 1 1 calc R U . . .
H11B H -0.067264 0.358689 0.209327 0.093 Uiso 1 1 calc R U . . .
H11C H 0.005702 0.299944 0.208873 0.093 Uiso 1 1 calc R U . . .
C3 C 0.1974(13) 0.5484(8) 0.4053(12) 0.036(3) Uani 1 1 d . . . . .
H3 H 0.236347 0.584375 0.400212 0.044 Uiso 1 1 calc R U . . .
C20 C 0.8782(15) 0.2784(10) 0.7384(14) 0.048(5) Uani 1 1 d . . . . .
H20 H 0.943415 0.288681 0.788130 0.058 Uiso 1 1 calc R U . . .
C46 C 0.4608(16) 0.4047(13) 0.9995(16) 0.068(6) Uani 1 1 d . . . . .
H46A H 0.515972 0.372646 1.032938 0.081 Uiso 1 1 calc R U . . .
H46B H 0.489337 0.437898 0.971088 0.081 Uiso 1 1 calc R U . . .
C45 C 0.501(3) -0.0030(17) 0.643(3) 0.050(10) Uani 0.5 1 d . . P A -1
H45A H 0.504241 0.014885 0.704161 0.060 Uiso 0.5 1 calc R U P A -1
H45B H 0.569232 -0.021284 0.655775 0.060 Uiso 0.5 1 calc R U P A -1

loop_
_atom_site_aniso_label
_atom_site_aniso_U_11
_atom_site_aniso_U_22
_atom_site_aniso_U_33
_atom_site_aniso_U_23
_atom_site_aniso_U_13
_atom_site_aniso_U_12
Bi1 0.0266(3) 0.0289(3) 0.0343(3) -0.0010(3) 0.0118(2) 0.0002(3)
Cl4 0.058(3) 0.062(3) 0.050(3) -0.006(2) 0.017(2) -0.012(3)
Cl3 0.039(2) 0.048(3) 0.053(3) -0.003(2) 0.007(2) 0.001(2)
Cl1 0.061(7) 0.042(5) 0.118(10) -0.026(6) 0.050(7) -0.018(5)
N1 0.036(8) 0.040(8) 0.033(7) -0.005(6) 0.015(6) -0.006(6)
Cl2 0.111(11) 0.081(9) 0.068(8) 0.019(7) 0.020(8) -0.017(8)
C13 0.021(7) 0.023(7) 0.028(8) -0.002(6) 0.004(6) -0.006(6)
N2 0.040(8) 0.038(8) 0.048(9) -0.005(8) 0.017(7) -0.003(7)
C8 0.041(10) 0.054(11) 0.031(9) 0.007(8) 0.003(8) 0.007(9)
C42 0.021(8) 0.033(8) 0.036(9) 0.005(7) 0.010(7) -0.005(6)
C28 0.033(9) 0.043(9) 0.032(9) 0.003(7) 0.021(7) 0.004(7)
C27 0.029(8) 0.033(8) 0.028(8) 0.013(7) 0.013(6) 0.010(7)
C29 0.016(7) 0.049(10) 0.029(8) 0.000(7) 0.008(6) 0.002(7)
C32 0.017(7) 0.045(10) 0.047(10) 0.001(8) 0.017(7) -0.002(7)
C31 0.021(7) 0.027(7) 0.032(8) -0.010(7) -0.001(6) 0.005(7)
C24 0.035(9) 0.035(9) 0.034(9) -0.005(7) 0.010(7) -0.003(7)
C2 0.033(6) 0.030(5) 0.016(7) -0.003(5) 0.006(6) -0.003(4)
C34 0.032(9) 0.063(12) 0.030(8) 0.008(9) 0.013(7) -0.004(9)
C19 0.030(8) 0.046(10) 0.023(8) 0.011(7) 0.003(7) -0.006(7)
C14 0.032(9) 0.034(9) 0.039(9) 0.000(7) 0.011(7) 0.006(7)
C25 0.035(9) 0.034(9) 0.034(9) -0.001(7) 0.016(7) 0.006(7)
C30 0.026(8) 0.022(8) 0.052(10) -0.011(7) 0.015(8) -0.006(6)
C40 0.033(9) 0.039(9) 0.029(8) 0.000(7) 0.008(8) 0.005(7)
C43 0.026(8) 0.040(9) 0.026(8) -0.003(7) 0.007(7) 0.005(7)
C22 0.039(10) 0.051(11) 0.050(11) 0.003(9) 0.016(9) 0.005(9)
C1 0.027(5) 0.022(5) 0.035(8) -0.003(6) 0.007(5) 0.004(4)
C41 0.028(8) 0.034(8) 0.033(8) 0.003(8) 0.006(6) 0.000(7)
C10 0.037(10) 0.040(10) 0.046(10) -0.010(8) 0.011(8) 0.002(8)
C18 0.035(9) 0.044(10) 0.035(9) 0.014(8) 0.011(8) 0.000(8)
C6 0.027(5) 0.033(5) 0.034(8) 0.001(6) 0.009(6) 0.006(5)
C4 0.048(7) 0.032(6) 0.040(9) 0.003(7) 0.014(7) 0.007(5)
C35 0.026(8) 0.047(10) 0.031(9) 0.003(8) 0.009(7) -0.005(7)
C36 0.032(9) 0.054(11) 0.027(9) 0.016(8) 0.003(7) -0.004(8)
C23 0.044(10) 0.036(9) 0.042(10) -0.002(8) 0.026(8) -0.004(8)
C26 0.028(8) 0.045(10) 0.017(7) -0.002(7) 0.004(6) -0.012(7)
C15 0.036(9) 0.036(9) 0.029(8) 0.004(7) 0.006(7) 0.001(7)
C39 0.026(8) 0.033(9) 0.023(8) 0.006(7) -0.006(6) 0.001(7)
C5 0.036(7) 0.035(6) 0.049(10) 0.004(6) 0.015(7) 0.011(4)
C17 0.039(10) 0.050(11) 0.027(9) -0.003(8) 0.007(8) -0.007(8)
C44 0.018(7) 0.040(9) 0.031(9) 0.003(7) -0.002(6) -0.009(7)
C33 0.035(10) 0.054(11) 0.046(11) -0.002(9) 0.021(8) 0.002(8)
C38 0.017(8) 0.052(11) 0.038(9) 0.004(8) -0.002(7) -0.004(7)
C12 0.031(10) 0.052(12) 0.088(16) 0.003(12) 0.011(10) 0.010(9)
C16 0.040(9) 0.039(9) 0.030(9) -0.003(7) 0.015(7) -0.011(8)
C37 0.044(11) 0.040(10) 0.053(11) 0.011(9) 0.016(9) -0.001(8)
C9 0.030(9) 0.042(10) 0.060(12) 0.013(9) 0.025(9) 0.004(8)
C7 0.047(10) 0.029(8) 0.040(9) 0.002(7) 0.022(8) -0.002(8)
C21 0.034(10) 0.047(11) 0.043(10) 0.001(9) 0.005(8) 0.011(8)
C11 0.033(10) 0.059(13) 0.064(13) -0.014(11) -0.009(9) 0.016(9)
C3 0.040(6) 0.027(5) 0.032(8) -0.007(6) 0.006(6) -0.005(5)
C20 0.038(10) 0.055(12) 0.051(11) 0.017(10) 0.019(9) -0.003(9)
C46 0.035(11) 0.101(19) 0.066(14) -0.012(13) 0.021(10) -0.005(11)
C45 0.08(3) 0.029(18) 0.05(2) -0.002(16) 0.04(2) -0.017(18)

loop_
_atom_type_symbol
_atom_type_description
_atom_type_scat_dispersion_real
_atom_type_scat_dispersion_imag
_atom_type_scat_source
C C 0.0033 0.0016 'International Tables Vol C Tables 4.2.6.8 and 6.1.1.4'
H H 0.0000 0.0000 'International Tables Vol C Tables 4.2.6.8 and 6.1.1.4'
Bi Bi -4.1077 10.2566 'International Tables Vol C Tables 4.2.6.8 and 6.1.1.4'
Cl Cl 0.1484 0.1585 'International Tables Vol C Tables 4.2.6.8 and 6.1.1.4'
N N 0.0061 0.0033 'International Tables Vol C Tables 4.2.6.8 and 6.1.1.4'

loop_
_exptl_crystal_face_index_h
_exptl_crystal_face_index_k
_exptl_crystal_face_index_l
_exptl_crystal_face_perp_dist
1 -2 -1 0.0630
0 3 5 0.0390
-1 2 1 0.0320
0 -5 -6 0.0940
-5 4 -5 0.1420
1 1 -1 0.0070
-4 -5 5 0.0560

loop_
_geom_angle_atom_site_label_1
_geom_angle_atom_site_label_2
_geom_angle_atom_site_label_3
_geom_angle
_geom_angle_site_symmetry_1
_geom_angle_site_symmetry_3
_geom_angle_publ_flag
C13 Bi1 N2 154.1(5) . . ?
C29 Bi1 C13 82.7(5) . . ?
C29 Bi1 N2 77.1(5) . . ?
C1 Bi1 C13 96.9(5) . . ?
C1 Bi1 N2 69.3(5) . . ?
C1 Bi1 C29 95.2(6) . . ?
C8 N1 C7 109.9(14) . . ?
C9 N1 C8 108.9(14) . . ?
C9 N1 C7 111.1(13) . . ?
C14 C13 Bi1 121.4(11) . . ?
C14 C13 C26 118.2(14) . . ?
C26 C13 Bi1 120.4(10) . . ?
C10 N2 Bi1 100.5(10) . . ?
C12 N2 Bi1 116.5(11) . . ?
C12 N2 C10 110.8(15) . . ?
C11 N2 Bi1 103.8(10) . . ?
C11 N2 C10 110.9(15) . . ?
C11 N2 C12 113.4(16) . . ?
N1 C8 H8A 109.5 . . ?
N1 C8 H8B 109.5 . . ?
N1 C8 H8C 109.5 . . ?
H8A C8 H8B 109.5 . . ?
H8A C8 H8C 109.5 . . ?
H8B C8 H8C 109.5 . . ?
C29 C42 C41 121.2(14) . . ?
C43 C42 C29 121.0(15) . . ?
C43 C42 C41 117.8(14) . . ?
C27 C28 C19 121.4(15) . . ?
C27 C28 C23 121.6(15) . . ?
C19 C28 C23 117.0(15) . . ?
C28 C27 C16 118.8(15) . . ?
C26 C27 C28 121.3(15) . . ?
C26 C27 C16 119.8(14) . . ?
C42 C29 Bi1 120.6(11) . . ?
C30 C29 Bi1 124.4(12) . . ?
C30 C29 C42 114.7(14) . . ?
C43 C32 C31 116.8(15) . . ?
C43 C32 C33 120.8(16) . . ?
C33 C32 C31 122.3(16) . . ?
C32 C31 H31 120.3 . . ?
C30 C31 C32 119.4(14) . . ?
C30 C31 H31 120.3 . . ?
C25 C24 H24 118.0 . . ?
C25 C24 C23 124.1(16) . . ?
C23 C24 H24 118.0 . . ?
C1 C2 C7 121.8(14) . . ?
C3 C2 C1 119.2(15) . . ?
C3 C2 C7 118.7(14) . . ?
C35 C34 H34 120.0 . . ?
C35 C34 C33 120.1(16) . . ?
C33 C34 H34 120.0 . . ?
C18 C19 C28 118.2(15) . . ?
C18 C19 C20 122.5(16) . . ?
C20 C19 C28 119.3(16) . . ?
C13 C14 H14 118.4 . . ?
C13 C14 C15 123.3(16) . . ?
C15 C14 H14 118.4 . . ?
C24 C25 H25 120.2 . . ?
C24 C25 C26 119.6(16) . . ?
C26 C25 H25 120.2 . . ?
C29 C30 H30 117.0 . . ?
C31 C30 C29 125.9(15) . . ?
C31 C30 H30 117.0 . . ?
C41 C40 H40 119.0 . . ?
C41 C40 C39 122.0(16) . . ?
C39 C40 H40 119.0 . . ?
C42 C43 C44 119.4(15) . . ?
C32 C43 C42 121.7(16) . . ?
C32 C43 C44 118.9(15) . . ?
C23 C22 H22 120.1 . . ?
C23 C22 C21 119.9(18) . . ?
C21 C22 H22 120.1 . . ?
C2 C1 Bi1 120.8(11) . . ?
C2 C1 C6 118.3(14) . . ?
C6 C1 Bi1 120.5(11) . . ?
C42 C41 H41 118.5 . . ?
C40 C41 C42 123.1(15) . . ?
C40 C41 H41 118.5 . . ?
N2 C10 H10A 109.3 . . ?
N2 C10 H10B 109.3 . . ?
N2 C10 C6 111.6(14) . . ?
H10A C10 H10B 108.0 . . ?
C6 C10 H10A 109.3 . . ?
C6 C10 H10B 109.3 . . ?
C19 C18 H18 119.8 . . ?
C17 C18 C19 120.5(16) . . ?
C17 C18 H18 119.8 . . ?
C1 C6 C10 120.9(14) . . ?
C5 C6 C1 120.1(15) . . ?
C5 C6 C10 119.1(15) . . ?
C5 C4 H4 120.3 . . ?
C3 C4 H4 120.3 . . ?
C3 C4 C5 119.5(16) . . ?
C34 C35 C36 121.1(16) . . ?
C34 C35 C44 120.3(16) . . ?
C36 C35 C44 118.6(16) . . ?
C35 C36 H36 120.6 . . ?
C37 C36 C35 118.7(16) . . ?
C37 C36 H36 120.6 . . ?
C28 C23 C24 115.0(15) . . ?
C22 C23 C28 122.4(17) . . ?
C22 C23 C24 122.5(16) . . ?
C13 C26 C25 121.2(13) . . ?
C27 C26 C13 120.7(14) . . ?
C27 C26 C25 118.0(15) . . ?
C14 C15 H15 120.8 . . ?
C16 C15 C14 118.3(16) . . ?
C16 C15 H15 120.8 . . ?
C44 C39 C40 115.2(14) . . ?
C38 C39 C40 125.3(17) . . ?
C38 C39 C44 119.5(16) . . ?
C6 C5 C4 121.0(16) . . ?
C6 C5 H5 119.5 . . ?
C4 C5 H5 119.5 . . ?
C18 C17 H17 118.5 . . ?
C18 C17 C16 123.1(17) . . ?
C16 C17 H17 118.5 . . ?
C43 C44 C39 122.4(15) . . ?
C35 C44 C43 119.1(15) . . ?
C35 C44 C39 118.5(15) . . ?
C32 C33 H33 119.7 . . ?
C34 C33 C32 120.5(17) . . ?
C34 C33 H33 119.7 . . ?
C39 C38 H38 118.9 . . ?
C39 C38 C37 122.2(19) . . ?
C37 C38 H38 118.9 . . ?
N2 C12 H12A 109.5 . . ?
N2 C12 H12B 109.5 . . ?
N2 C12 H12C 109.5 . . ?
H12A C12 H12B 109.5 . . ?
H12A C12 H12C 109.5 . . ?
H12B C12 H12C 109.5 . . ?
C27 C16 C17 118.0(16) . . ?
C15 C16 C27 119.6(15) . . ?
C15 C16 C17 122.3(16) . . ?
C36 C37 H37 118.8 . . ?
C38 C37 C36 122.5(18) . . ?
C38 C37 H37 118.8 . . ?
N1 C9 H9A 109.5 . . ?
N1 C9 H9B 109.5 . . ?
N1 C9 H9C 109.5 . . ?
H9A C9 H9B 109.5 . . ?
H9A C9 H9C 109.5 . . ?
H9B C9 H9C 109.5 . . ?
N1 C7 C2 111.8(13) . . ?
N1 C7 H7A 109.3 . . ?
N1 C7 H7B 109.3 . . ?
C2 C7 H7A 109.3 . . ?
C2 C7 H7B 109.3 . . ?
H7A C7 H7B 107.9 . . ?
C22 C21 H21 120.0 . . ?
C20 C21 C22 119.9(17) . . ?
C20 C21 H21 120.0 . . ?
N2 C11 H11A 109.5 . . ?
N2 C11 H11B 109.5 . . ?
N2 C11 H11C 109.5 . . ?
H11A C11 H11B 109.5 . . ?
H11A C11 H11C 109.5 . . ?
H11B C11 H11C 109.5 . . ?
C2 C3 H3 119.5 . . ?
C4 C3 C2 121.0(16) . . ?
C4 C3 H3 119.5 . . ?
C19 C20 H20 119.3 . . ?
C21 C20 C19 121.4(17) . . ?
C21 C20 H20 119.3 . . ?
Cl4 C46 Cl3 112.7(11) . . ?
Cl4 C46 H46A 109.1 . . ?
Cl4 C46 H46B 109.1 . . ?
Cl3 C46 H46A 109.1 . . ?
Cl3 C46 H46B 109.1 . . ?
H46A C46 H46B 107.8 . . ?
Cl1 C45 H45A 109.4 . . ?
Cl1 C45 H45B 109.4 . . ?
Cl2 C45 Cl1 111(2) . . ?
Cl2 C45 H45A 109.4 . . ?
Cl2 C45 H45B 109.4 . . ?
H45A C45 H45B 108.0 . . ?

loop_
_geom_bond_atom_site_label_1
_geom_bond_atom_site_label_2
_geom_bond_distance
_geom_bond_site_symmetry_2
_geom_bond_publ_flag
Bi1 C13 2.334(14) . ?
Bi1 N2 2.793(14) . ?
Bi1 C29 2.275(16) . ?
Bi1 C1 2.270(14) . ?
Cl4 C46 1.73(2) . ?
Cl3 C46 1.78(2) . ?
Cl1 C45 1.77(4) . ?
N1 C8 1.45(2) . ?
N1 C9 1.44(2) . ?
N1 C7 1.49(2) . ?
Cl2 C45 1.75(4) . ?
C13 C14 1.34(2) . ?
C13 C26 1.43(2) . ?
N2 C10 1.50(2) . ?
N2 C12 1.45(2) . ?
N2 C11 1.45(3) . ?
C8 H8A 0.9600 . ?
C8 H8B 0.9600 . ?
C8 H8C 0.9600 . ?
C42 C29 1.43(2) . ?
C42 C43 1.41(2) . ?
C42 C41 1.44(2) . ?
C28 C27 1.40(2) . ?
C28 C19 1.43(2) . ?
C28 C23 1.44(2) . ?
C27 C26 1.38(2) . ?
C27 C16 1.42(2) . ?
C29 C30 1.39(2) . ?
C32 C31 1.46(2) . ?
C32 C43 1.38(2) . ?
C32 C33 1.41(2) . ?
C31 H31 0.9300 . ?
C31 C30 1.33(2) . ?
C24 H24 0.9300 . ?
C24 C25 1.34(2) . ?
C24 C23 1.45(2) . ?
C2 C1 1.40(2) . ?
C2 C7 1.52(2) . ?
C2 C3 1.39(2) . ?
C34 H34 0.9300 . ?
C34 C35 1.37(2) . ?
C34 C33 1.40(3) . ?
C19 C18 1.42(2) . ?
C19 C20 1.42(3) . ?
C14 H14 0.9300 . ?
C14 C15 1.42(2) . ?
C25 H25 0.9300 . ?
C25 C26 1.48(2) . ?
C30 H30 0.9300 . ?
C40 H40 0.9300 . ?
C40 C41 1.35(2) . ?
C40 C39 1.45(2) . ?
C43 C44 1.44(2) . ?
C22 H22 0.9300 . ?
C22 C23 1.36(2) . ?
C22 C21 1.42(2) . ?
C1 C6 1.41(2) . ?
C41 H41 0.9300 . ?
C10 H10A 0.9700 . ?
C10 H10B 0.9700 . ?
C10 C6 1.53(2) . ?
C18 H18 0.9300 . ?
C18 C17 1.33(2) . ?
C6 C5 1.37(2) . ?
C4 H4 0.9300 . ?
C4 C5 1.38(2) . ?
C4 C3 1.36(2) . ?
C35 C36 1.42(2) . ?
C35 C44 1.44(2) . ?
C36 H36 0.9300 . ?
C36 C37 1.37(3) . ?
C15 H15 0.9300 . ?
C15 C16 1.39(2) . ?
C39 C44 1.44(2) . ?
C39 C38 1.33(2) . ?
C5 H5 0.9300 . ?
C17 H17 0.9300 . ?
C17 C16 1.44(2) . ?
C33 H33 0.9300 . ?
C38 H38 0.9300 . ?
C38 C37 1.36(2) . ?
C12 H12A 0.9600 . ?
C12 H12B 0.9600 . ?
C12 H12C 0.9600 . ?
C37 H37 0.9300 . ?
C9 H9A 0.9600 . ?
C9 H9B 0.9600 . ?
C9 H9C 0.9600 . ?
C7 H7A 0.9700 . ?
C7 H7B 0.9700 . ?
C21 H21 0.9300 . ?
C21 C20 1.38(3) . ?
C11 H11A 0.9600 . ?
C11 H11B 0.9600 . ?
C11 H11C 0.9600 . ?
C3 H3 0.9300 . ?
C20 H20 0.9300 . ?
C46 H46A 0.9700 . ?
C46 H46B 0.9700 . ?
C45 H45A 0.9700 . ?
C45 H45B 0.9700 . ?

loop_
_geom_torsion_atom_site_label_1
_geom_torsion_atom_site_label_2
_geom_torsion_atom_site_label_3
_geom_torsion_atom_site_label_4
_geom_torsion
_geom_torsion_site_symmetry_1
_geom_torsion_site_symmetry_2
_geom_torsion_site_symmetry_3
_geom_torsion_site_symmetry_4
_geom_torsion_publ_flag
Bi1 C13 C14 C15 -179.0(12) . . . . ?
Bi1 C13 C26 C27 179.3(11) . . . . ?
Bi1 C13 C26 C25 -3(2) . . . . ?
Bi1 N2 C10 C6 41.8(15) . . . . ?
Bi1 C29 C30 C31 -175.1(12) . . . . ?
Bi1 C1 C6 C10 -1(2) . . . . ?
Bi1 C1 C6 C5 178.4(13) . . . . ?
C13 C14 C15 C16 -1(3) . . . . ?
N2 C10 C6 C1 -34(2) . . . . ?
N2 C10 C6 C5 146.2(16) . . . . ?
C8 N1 C7 C2 64.8(17) . . . . ?
C42 C29 C30 C31 -1(2) . . . . ?
C42 C43 C44 C35 176.4(14) . . . . ?
C42 C43 C44 C39 -4(2) . . . . ?
C28 C27 C26 C13 -174.9(15) . . . . ?
C28 C27 C26 C25 7(2) . . . . ?
C28 C27 C16 C15 177.5(15) . . . . ?
C28 C27 C16 C17 -2(2) . . . . ?
C28 C19 C18 C17 -2(2) . . . . ?
C28 C19 C20 C21 0(3) . . . . ?
C27 C28 C19 C18 1(2) . . . . ?
C27 C28 C19 C20 -178.5(15) . . . . ?
C27 C28 C23 C24 0(2) . . . . ?
C27 C28 C23 C22 177.1(17) . . . . ?
C29 C42 C43 C32 5(2) . . . . ?
C29 C42 C43 C44 -174.2(14) . . . . ?
C29 C42 C41 C40 175.7(15) . . . . ?
C32 C31 C30 C29 7(2) . . . . ?
C32 C43 C44 C35 -2(2) . . . . ?
C32 C43 C44 C39 177.5(14) . . . . ?
C31 C32 C43 C42 1(2) . . . . ?
C31 C32 C43 C44 -180.0(13) . . . . ?
C31 C32 C33 C34 178.5(15) . . . . ?
C24 C25 C26 C13 175.6(15) . . . . ?
C24 C25 C26 C27 -7(2) . . . . ?
C2 C1 C6 C10 172.0(15) . . . . ?
C2 C1 C6 C5 -8(2) . . . . ?
C34 C35 C36 C37 177.2(16) . . . . ?
C34 C35 C44 C43 2(2) . . . . ?
C34 C35 C44 C39 -178.1(14) . . . . ?
C19 C28 C27 C26 176.3(15) . . . . ?
C19 C28 C27 C16 1(2) . . . . ?
C19 C28 C23 C24 179.5(14) . . . . ?
C19 C28 C23 C22 -3(2) . . . . ?
C19 C18 C17 C16 0(3) . . . . ?
C14 C13 C26 C27 -3(2) . . . . ?
C14 C13 C26 C25 174.6(15) . . . . ?
C14 C15 C16 C27 -2(2) . . . . ?
C14 C15 C16 C17 178.2(16) . . . . ?
C25 C24 C23 C28 1(3) . . . . ?
C25 C24 C23 C22 -176.5(18) . . . . ?
C40 C39 C44 C43 2(2) . . . . ?
C40 C39 C44 C35 -177.8(13) . . . . ?
C40 C39 C38 C37 179.8(16) . . . . ?
C43 C42 C29 Bi1 169.4(11) . . . . ?
C43 C42 C29 C30 -5(2) . . . . ?
C43 C42 C41 C40 -2(2) . . . . ?
C43 C32 C31 C30 -7(2) . . . . ?
C43 C32 C33 C34 -6(2) . . . . ?
C22 C21 C20 C19 -1(3) . . . . ?
C1 C2 C7 N1 39(2) . . . . ?
C1 C2 C3 C4 3(2) . . . . ?
C1 C6 C5 C4 3(3) . . . . ?
C41 C42 C29 Bi1 -8.0(19) . . . . ?
C41 C42 C29 C30 178.1(14) . . . . ?
C41 C42 C43 C32 -178.1(14) . . . . ?
C41 C42 C43 C44 3(2) . . . . ?
C41 C40 C39 C44 -1(2) . . . . ?
C41 C40 C39 C38 -178.1(16) . . . . ?
C10 C6 C5 C4 -177.5(16) . . . . ?
C18 C19 C20 C21 -179.4(16) . . . . ?
C18 C17 C16 C27 2(3) . . . . ?
C18 C17 C16 C15 -178.0(17) . . . . ?
C35 C34 C33 C32 6(3) . . . . ?
C35 C36 C37 C38 2(3) . . . . ?
C36 C35 C44 C43 178.7(14) . . . . ?
C36 C35 C44 C39 -1(2) . . . . ?
C23 C28 C27 C26 -4(2) . . . . ?
C23 C28 C27 C16 -179.3(15) . . . . ?
C23 C28 C19 C18 -178.5(15) . . . . ?
C23 C28 C19 C20 2(2) . . . . ?
C23 C24 C25 C26 3(3) . . . . ?
C23 C22 C21 C20 0(3) . . . . ?
C26 C13 C14 C15 3(2) . . . . ?
C26 C27 C16 C15 2(2) . . . . ?
C26 C27 C16 C17 -177.9(15) . . . . ?
C39 C40 C41 C42 1(2) . . . . ?
C39 C38 C37 C36 -4(3) . . . . ?
C5 C4 C3 C2 -9(3) . . . . ?
C44 C35 C36 C37 0(2) . . . . ?
C44 C39 C38 C37 3(2) . . . . ?
C33 C32 C31 C30 168.3(15) . . . . ?
C33 C32 C43 C42 -174.1(15) . . . . ?
C33 C32 C43 C44 5(2) . . . . ?
C33 C34 C35 C36 179.7(16) . . . . ?
C33 C34 C35 C44 -3(2) . . . . ?
C38 C39 C44 C43 179.9(15) . . . . ?
C38 C39 C44 C35 0(2) . . . . ?
C12 N2 C10 C6 165.6(15) . . . . ?
C16 C27 C26 C13 0(2) . . . . ?
C16 C27 C26 C25 -177.4(14) . . . . ?
C9 N1 C7 C2 -174.6(13) . . . . ?
C7 C2 C1 Bi1 3.8(19) . . . . ?
C7 C2 C1 C6 -169.4(14) . . . . ?
C7 C2 C3 C4 178.3(15) . . . . ?
C21 C22 C23 C28 2(3) . . . . ?
C21 C22 C23 C24 179.6(17) . . . . ?
C11 N2 C10 C6 -67.5(18) . . . . ?
C3 C2 C1 Bi1 178.4(11) . . . . ?
C3 C2 C1 C6 5(2) . . . . ?
C3 C2 C7 N1 -136.1(14) . . . . ?
C3 C4 C5 C6 6(3) . . . . ?
C20 C19 C18 C17 177.9(17) . . . . ?
